data_4070770
loop_
_publ_author_name
'Han, Ying-Feng'
'Huang, Yuan-Biao'
'Lin, Yue-Jian'
'Jin, Guo-Xin'

_publ_section_title
;
 Synthesis, Characterization, and Norbornene Polymerization Behavior of
 the Half-Sandwich Complexes [Cp*3M3(\m3-L)Cl3] and [Cp*M(2-SPyH)Cl2] (M =
 Ir, M = Rh, [L]3&#x2212;= 1,3,5-Triazine-2,4,6-trithiolato, 2-SPy =
 2-Pyridinethione)
;
_journal_issue 5
_journal_name_full Organometallics
_journal_page_first 961
_journal_paper_doi 10.1021/om7010003
_journal_volume 27
_journal_year 2008
_chemical_formula_sum 'C15 H20 Cl2 N Rh S'
_chemical_formula_weight 420.19
_chemical_name_systematic
; 
 ? 
;
_space_group_IT_number 61
_symmetry_cell_setting orthorhombic
_symmetry_space_group_name_Hall '-P 2ac 2ab'
_symmetry_space_group_name_H-M 'P b c a'
_atom_sites_solution_hydrogens geom
_atom_sites_solution_primary direct
_atom_sites_solution_secondary difmap
_audit_creation_method SHELXL-97
_cell_angle_alpha 90.00
_cell_angle_beta 90.00
_cell_angle_gamma 90.00
_cell_formula_units_Z 8
_cell_length_a 9.0377(16)
_cell_length_b 16.064(3)
_cell_length_c 23.757(5)
_cell_measurement_reflns_used 923
_cell_measurement_temperature 293(2)
_cell_measurement_theta_max 26.970
_cell_measurement_theta_min 2.724
_cell_volume 3449.1(11)
_computing_cell_refinement 'Bruker SMART'
_computing_data_collection 'Bruker SMART'
_computing_data_reduction 'Bruker SHELXTL'
_computing_molecular_graphics 'Bruker SHELXTL'
_computing_publication_material 'Bruker SHELXTL'
_computing_structure_refinement 'SHELXL-97 (Sheldrick, 1997)'
_computing_structure_solution 'SHELXS-97 (Sheldrick, 1990)'
_diffrn_ambient_temperature 293(2)
_diffrn_measured_fraction_theta_full 0.993
_diffrn_measured_fraction_theta_max 0.993
_diffrn_measurement_device_type 'CCD area detector'
_diffrn_measurement_method 'phi and omega scans'
_diffrn_radiation_monochromator graphite
_diffrn_radiation_source 'fine-focus sealed tube'
_diffrn_radiation_type MoK\a
_diffrn_radiation_wavelength 0.71073
_diffrn_reflns_av_R_equivalents 0.0282
_diffrn_reflns_av_sigmaI/netI 0.0222
_diffrn_reflns_limit_h_max 11
_diffrn_reflns_limit_h_min -11
_diffrn_reflns_limit_k_max 20
_diffrn_reflns_limit_k_min -13
_diffrn_reflns_limit_l_max 30
_diffrn_reflns_limit_l_min -27
_diffrn_reflns_number 18632
_diffrn_reflns_theta_full 27.10
_diffrn_reflns_theta_max 27.10
_diffrn_reflns_theta_min 2.54
_diffrn_standards_decay_% 7.75
_exptl_absorpt_coefficient_mu 1.411
_exptl_absorpt_correction_T_max 0.8718
_exptl_absorpt_correction_T_min 0.7656
_exptl_absorpt_correction_type multi-scan
_exptl_absorpt_process_details sadabs
_exptl_crystal_colour red
_exptl_crystal_density_diffrn 1.618
_exptl_crystal_density_method 'not measured'
_exptl_crystal_description prism
_exptl_crystal_F_000 1696
_exptl_crystal_size_max 0.20
_exptl_crystal_size_mid 0.15
_exptl_crystal_size_min 0.10
_refine_diff_density_max 0.432
_refine_diff_density_min -0.654
_refine_diff_density_rms 0.123
_refine_ls_extinction_method none
_refine_ls_goodness_of_fit_ref 1.175
_refine_ls_hydrogen_treatment mixed
_refine_ls_matrix_type full
_refine_ls_number_parameters 190
_refine_ls_number_reflns 3790
_refine_ls_number_restraints 0
_refine_ls_restrained_S_all 1.175
_refine_ls_R_factor_all 0.0370
_refine_ls_R_factor_gt 0.0310
_refine_ls_shift/su_max 0.003
_refine_ls_shift/su_mean 0.000
_refine_ls_structure_factor_coef Fsqd
_refine_ls_weighting_details 'calc w=1/[\s^2^(Fo^2^)+(0.0385P)^2^+1.6222P] where P=(Fo^2^+2Fc^2^)/3'
_refine_ls_weighting_scheme calc
_refine_ls_wR_factor_gt 0.0763
_refine_ls_wR_factor_ref 0.0801
_reflns_number_gt 3343
_reflns_number_total 3790
_reflns_threshold_expression >2sigma(I)
_cod_data_source_file om7010003-file004.cif
_cod_data_source_block f70617b
_cod_depositor_comments
;
The following automatic conversions were performed:

'_symmetry_cell_setting' value 'Orthorhombic' changed to
'orthorhombic' according to
/home/saulius/struct/CIF-dictionaries/cif_core.dic dictionary named
'cif_core.dic' version 2.4.1 from 2010-06-29.

Automatic conversion script
Id: cif_fix_values 1715 2011-07-08 13:25:40Z adriana 
;
_cod_original_cell_volume 3449.0(11)
_cod_original_sg_symbol_H-M Pbca
_cod_database_code 4070770

loop_
_symmetry_equiv_pos_as_xyz
'x, y, z'
'-x+1/2, -y, z+1/2'
'-x, y+1/2, -z+1/2'
'x+1/2, -y+1/2, -z'
'-x, -y, -z'
'x-1/2, y, -z-1/2'
'x, -y-1/2, z-1/2'
'-x-1/2, y-1/2, z'

loop_
_atom_site_label
_atom_site_type_symbol
_atom_site_fract_x
_atom_site_fract_y
_atom_site_fract_z
_atom_site_U_iso_or_equiv
_atom_site_adp_type
_atom_site_occupancy
_atom_site_symmetry_multiplicity
_atom_site_calc_flag
_atom_site_refinement_flags
Rh1 Rh 0.04274(2) 0.645076(12) 0.613184(8) 0.03175(8) Uani 1 1 d .
S1 S 0.01451(9) 0.49850(4) 0.62195(3) 0.04467(18) Uani 1 1 d .
N1 N -0.2186(3) 0.52035(15) 0.69019(11) 0.0448(6) Uani 1 1 d .
H1 H -0.191(4) 0.572(2) 0.6896(15) 0.059(10) Uiso 1 1 d .
Cl1 Cl -0.21944(8) 0.66760(5) 0.59562(4) 0.0548(2) Uani 1 1 d .
Cl2 Cl -0.00027(9) 0.67063(4) 0.71288(3) 0.04474(16) Uani 1 1 d .
C1 C -0.1379(3) 0.46718(16) 0.65925(10) 0.0363(5) Uani 1 1 d .
C2 C -0.1819(4) 0.38371(17) 0.66034(12) 0.0459(7) Uani 1 1 d .
H2 H -0.1298 0.3445 0.6395 0.055 Uiso 1 1 calc R
C3 C -0.3004(4) 0.35943(19) 0.69161(15) 0.0559(8) Uani 1 1 d .
H3 H -0.3284 0.3037 0.6921 0.067 Uiso 1 1 calc R
C4 C -0.3793(4) 0.4172(2) 0.72261(15) 0.0599(9) Uani 1 1 d .
H4 H -0.4608 0.4009 0.7438 0.072 Uiso 1 1 calc R
C5 C -0.3364(4) 0.4975(2) 0.72160(14) 0.0562(8) Uani 1 1 d .
H5 H -0.3876 0.5371 0.7425 0.067 Uiso 1 1 calc R
C6 C 0.2760(3) 0.6492(2) 0.59987(15) 0.0504(8) Uani 1 1 d .
C7 C 0.2051(3) 0.62375(18) 0.54838(13) 0.0441(6) Uani 1 1 d .
C8 C 0.1082(3) 0.68951(17) 0.53185(11) 0.0412(6) Uani 1 1 d .
C9 C 0.1230(3) 0.75630(17) 0.57129(13) 0.0448(6) Uani 1 1 d .
C10 C 0.2277(4) 0.7320(2) 0.61279(13) 0.0519(8) Uani 1 1 d .
C11 C 0.3903(4) 0.5986(3) 0.6310(2) 0.0827(13) Uani 1 1 d .
H11A H 0.4860 0.6082 0.6147 0.124 Uiso 1 1 calc R
H11B H 0.3661 0.5406 0.6281 0.124 Uiso 1 1 calc R
H11C H 0.3916 0.6148 0.6698 0.124 Uiso 1 1 calc R
C12 C 0.2334(4) 0.5451(2) 0.51691(17) 0.0667(10) Uani 1 1 d .
H12A H 0.1509 0.5334 0.4927 0.100 Uiso 1 1 calc R
H12B H 0.2462 0.5002 0.5431 0.100 Uiso 1 1 calc R
H12C H 0.3214 0.5511 0.4946 0.100 Uiso 1 1 calc R
C13 C 0.0135(4) 0.6915(2) 0.48038(13) 0.0586(8) Uani 1 1 d .
H13A H 0.0585 0.7267 0.4526 0.088 Uiso 1 1 calc R
H13B H -0.0825 0.7129 0.4899 0.088 Uiso 1 1 calc R
H13C H 0.0035 0.6362 0.4656 0.088 Uiso 1 1 calc R
C14 C 0.0456(5) 0.8381(2) 0.5665(2) 0.0753(12) Uani 1 1 d .
H14A H 0.0548 0.8680 0.6013 0.113 Uiso 1 1 calc R
H14B H -0.0572 0.8289 0.5584 0.113 Uiso 1 1 calc R
H14C H 0.0894 0.8700 0.5366 0.113 Uiso 1 1 calc R
C15 C 0.2798(5) 0.7831(3) 0.66134(16) 0.0840(13) Uani 1 1 d .
H15A H 0.3551 0.8210 0.6488 0.126 Uiso 1 1 calc R
H15B H 0.3197 0.7472 0.6898 0.126 Uiso 1 1 calc R
H15C H 0.1982 0.8140 0.6766 0.126 Uiso 1 1 calc R

loop_
_atom_site_aniso_label
_atom_site_aniso_U_11
_atom_site_aniso_U_22
_atom_site_aniso_U_33
_atom_site_aniso_U_23
_atom_site_aniso_U_13
_atom_site_aniso_U_12
Rh1 0.02990(12) 0.02923(13) 0.03613(13) 0.00489(7) -0.00083(7) -0.00339(7)
S1 0.0466(4) 0.0306(3) 0.0567(4) -0.0026(3) 0.0169(3) -0.0039(3)
N1 0.0508(14) 0.0309(12) 0.0527(14) -0.0014(10) 0.0125(11) -0.0006(10)
Cl1 0.0331(4) 0.0639(5) 0.0674(5) 0.0195(4) -0.0056(3) -0.0009(3)
Cl2 0.0586(4) 0.0354(3) 0.0402(3) -0.0003(3) 0.0010(3) 0.0022(3)
C1 0.0410(13) 0.0332(13) 0.0346(13) 0.0008(10) 0.0022(11) -0.0039(11)
C2 0.0562(17) 0.0309(13) 0.0507(16) -0.0057(12) 0.0091(14) -0.0072(12)
C3 0.067(2) 0.0392(16) 0.0612(19) 0.0009(14) 0.0124(17) -0.0187(14)
C4 0.059(2) 0.0568(19) 0.064(2) 0.0029(16) 0.0240(17) -0.0129(16)
C5 0.0581(19) 0.0495(18) 0.0609(19) -0.0023(14) 0.0247(16) 0.0025(15)
C6 0.0291(14) 0.061(2) 0.0616(18) 0.0174(15) 0.0003(13) -0.0074(12)
C7 0.0356(14) 0.0438(15) 0.0530(17) 0.0074(12) 0.0114(12) -0.0041(12)
C8 0.0418(14) 0.0404(14) 0.0413(14) 0.0076(11) 0.0056(12) -0.0072(11)
C9 0.0470(16) 0.0340(13) 0.0534(16) 0.0090(12) 0.0062(13) -0.0112(12)
C10 0.0513(18) 0.0538(19) 0.0505(16) 0.0044(13) 0.0015(14) -0.0272(15)
C11 0.0374(18) 0.115(4) 0.096(3) 0.037(3) -0.0103(19) 0.000(2)
C12 0.070(2) 0.0519(19) 0.079(2) 0.0008(18) 0.032(2) 0.0043(17)
C13 0.067(2) 0.067(2) 0.0421(17) 0.0122(15) -0.0035(15) -0.0081(17)
C14 0.097(3) 0.0388(18) 0.090(3) 0.0140(19) 0.019(2) -0.0016(17)
C15 0.088(3) 0.089(3) 0.074(2) -0.012(2) -0.007(2) -0.051(2)

loop_
_atom_type_symbol
_atom_type_description
_atom_type_scat_dispersion_real
_atom_type_scat_dispersion_imag
_atom_type_scat_source
C C 0.0033 0.0016 'International Tables Vol C Tables 4.2.6.8 and 6.1.1.4'
H H 0.0000 0.0000 'International Tables Vol C Tables 4.2.6.8 and 6.1.1.4'
N N 0.0061 0.0033 'International Tables Vol C Tables 4.2.6.8 and 6.1.1.4'
S S 0.1246 0.1234 'International Tables Vol C Tables 4.2.6.8 and 6.1.1.4'
Cl Cl 0.1484 0.1585 'International Tables Vol C Tables 4.2.6.8 and 6.1.1.4'
Rh Rh -1.1178 0.9187 'International Tables Vol C Tables 4.2.6.8 and 6.1.1.4'

loop_
_geom_angle_atom_site_label_1
_geom_angle_atom_site_label_2
_geom_angle_atom_site_label_3
_geom_angle
C6 Rh1 C8 65.37(12)
C6 Rh1 C7 39.26(12)
C8 Rh1 C7 38.80(11)
C6 Rh1 C9 64.91(12)
C8 Rh1 C9 38.74(11)
C7 Rh1 C9 64.88(11)
C6 Rh1 C10 38.82(14)
C8 Rh1 C10 64.59(11)
C7 Rh1 C10 64.93(12)
C9 Rh1 C10 38.16(12)
C6 Rh1 S1 98.62(9)
C8 Rh1 S1 116.00(8)
C7 Rh1 S1 88.75(8)
C9 Rh1 S1 153.06(8)
C10 Rh1 S1 135.86(10)
C6 Rh1 Cl1 158.84(9)
C8 Rh1 Cl1 93.70(8)
C7 Rh1 Cl1 124.36(9)
C9 Rh1 Cl1 97.14(8)
C10 Rh1 Cl1 130.64(10)
S1 Rh1 Cl1 93.32(3)
C6 Rh1 Cl2 107.27(10)
C8 Rh1 Cl2 149.87(8)
C7 Rh1 Cl2 146.17(8)
C9 Rh1 Cl2 111.14(8)
C10 Rh1 Cl2 91.06(8)
S1 Rh1 Cl2 93.71(3)
Cl1 Rh1 Cl2 89.22(3)
C1 S1 Rh1 114.98(9)
C1 N1 C5 123.9(3)
N1 C1 C2 116.4(2)
N1 C1 S1 122.2(2)
C2 C1 S1 121.3(2)
C3 C2 C1 120.6(3)
C2 C3 C4 120.3(3)
C5 C4 C3 119.0(3)
C4 C5 N1 119.8(3)
C10 C6 C7 108.0(3)
C10 C6 C11 127.2(4)
C7 C6 C11 124.6(4)
C10 C6 Rh1 72.27(17)
C7 C6 Rh1 71.15(16)
C11 C6 Rh1 126.0(2)
C8 C7 C6 107.3(3)
C8 C7 C12 126.5(3)
C6 C7 C12 126.2(3)
C8 C7 Rh1 70.19(15)
C6 C7 Rh1 69.59(17)
C12 C7 Rh1 127.6(2)
C7 C8 C9 108.5(3)
C7 C8 C13 126.4(3)
C9 C8 C13 125.0(3)
C7 C8 Rh1 71.01(15)
C9 C8 Rh1 71.65(15)
C13 C8 Rh1 126.0(2)
C10 C9 C8 108.1(3)
C10 C9 C14 127.4(3)
C8 C9 C14 124.5(3)
C10 C9 Rh1 71.20(16)
C8 C9 Rh1 69.61(15)
C14 C9 Rh1 127.1(2)
C9 C10 C6 108.0(3)
C9 C10 C15 126.5(4)
C6 C10 C15 125.4(3)
C9 C10 Rh1 70.64(16)
C6 C10 Rh1 68.92(16)
C15 C10 Rh1 126.3(2)

loop_
_geom_bond_atom_site_label_1
_geom_bond_atom_site_label_2
_geom_bond_distance
Rh1 C6 2.133(3)
Rh1 C8 2.143(3)
Rh1 C7 2.154(3)
Rh1 C9 2.170(3)
Rh1 C10 2.178(3)
Rh1 S1 2.3776(8)
Rh1 Cl1 2.4330(8)
Rh1 Cl2 2.4349(9)
S1 C1 1.713(3)
N1 C1 1.342(3)
N1 C5 1.351(4)
C1 C2 1.399(4)
C2 C3 1.360(4)
C3 C4 1.383(5)
C4 C5 1.348(4)
C6 C10 1.433(5)
C6 C7 1.440(5)
C6 C11 1.508(5)
C7 C8 1.427(4)
C7 C12 1.490(4)
C8 C9 1.431(4)
C8 C13 1.493(4)
C9 C10 1.421(4)
C9 C14 1.493(5)
C10 C15 1.492(5)
